data_7200755
loop_
_publ_author_name
'Wang, Dong-E'
'Deng, Ke-Jian'
'Lv, Kang-Le'
'Wang, Cheng-Gang'
'Wen, Li-Li'
'Li, Dong-Feng'

_publ_section_title
;
 Structures, photoluminescence and photocatalytic properties of three
 new metal--organic frameworks based on non-rigid long bridges
;
_journal_issue 7
_journal_name_full CrystEngComm
_journal_page_first 1442
_journal_paper_doi 10.1039/b821263e
_journal_volume 11
_journal_year 2009
_chemical_formula_sum 'C26 H21 Mn N5 O6'
_chemical_formula_weight 554.42
_chemical_name_systematic
;
?
;
_space_group_IT_number 14
_symmetry_cell_setting monoclinic
_symmetry_space_group_name_Hall '-P 2yn'
_symmetry_space_group_name_H-M 'P 1 21/n 1'
_atom_sites_solution_hydrogens geom
_atom_sites_solution_primary direct
_atom_sites_solution_secondary difmap
_audit_creation_method SHELXL-97
_cell_angle_alpha 90.00
_cell_angle_beta 98.520(2)
_cell_angle_gamma 90.00
_cell_formula_units_Z 4
_cell_length_a 9.7413(9)
_cell_length_b 13.2603(13)
_cell_length_c 18.4924(18)
_cell_measurement_temperature 298(2)
_cell_volume 2362.3(4)
_computing_structure_refinement 'SHELXL-97 (Sheldrick, 1997)'
_computing_structure_solution 'SHELXS-97 (Sheldrick, 1990)'
_diffrn_ambient_temperature 298(2)
_diffrn_measured_fraction_theta_full 1.000
_diffrn_measured_fraction_theta_max 1.000
_diffrn_radiation_monochromator graphite
_diffrn_radiation_source 'fine-focus sealed tube'
_diffrn_radiation_type MoK\a
_diffrn_radiation_wavelength 0.71073
_diffrn_reflns_av_R_equivalents 0.1005
_diffrn_reflns_av_sigmaI/netI 0.0984
_diffrn_reflns_limit_h_max 11
_diffrn_reflns_limit_h_min -12
_diffrn_reflns_limit_k_max 16
_diffrn_reflns_limit_k_min -14
_diffrn_reflns_limit_l_max 22
_diffrn_reflns_limit_l_min -19
_diffrn_reflns_number 14961
_diffrn_reflns_theta_full 26.00
_diffrn_reflns_theta_max 26.00
_diffrn_reflns_theta_min 1.90
_exptl_absorpt_coefficient_mu 0.614
_exptl_absorpt_correction_type multi-scan
_exptl_absorpt_process_details 'SADABS(Bruker, 2000)'
_exptl_crystal_colour 'light yellow'
_exptl_crystal_density_diffrn 1.559
_exptl_crystal_density_method 'not measured'
_exptl_crystal_description plate
_exptl_crystal_F_000 1140
_exptl_crystal_size_max 0.17
_exptl_crystal_size_mid 0.16
_exptl_crystal_size_min 0.16
_refine_diff_density_max 0.396
_refine_diff_density_min -0.325
_refine_diff_density_rms 0.077
_refine_ls_extinction_method none
_refine_ls_goodness_of_fit_ref 0.894
_refine_ls_hydrogen_treatment constr
_refine_ls_matrix_type full
_refine_ls_number_parameters 343
_refine_ls_number_reflns 4638
_refine_ls_number_restraints 0
_refine_ls_restrained_S_all 0.894
_refine_ls_R_factor_all 0.0891
_refine_ls_R_factor_gt 0.0556
_refine_ls_shift/su_max 0.001
_refine_ls_shift/su_mean 0.000
_refine_ls_structure_factor_coef Fsqd
_refine_ls_weighting_details 'calc w=1/[\s^2^(Fo^2^)+(0.0477P)^2^+0.0000P] where P=(Fo^2^+2Fc^2^)/3'
_refine_ls_weighting_scheme calc
_refine_ls_wR_factor_gt 0.1051
_refine_ls_wR_factor_ref 0.1186
_reflns_number_gt 3079
_reflns_number_total 4638
_reflns_threshold_expression >2sigma(I)
_cod_data_source_file b821263e.txt
_cod_data_source_block 080515bm
_cod_depositor_comments
;
The following automatic conversions were performed:
'_symmetry_cell_setting' value 'Monoclinic' changed to 'monoclinic'
according to '/home/saulius/struct/CIF-dictionaries/cif_core.dic'
dictionary named 'cif_core.dic' version 2.4.1 from 2010-06-29.

Automatic conversion script
Id: cif_fix_enum 1527 2010-12-29 10:47:43Z saulius 
;
_cod_original_sg_symbol_H-M P21/n
_cod_database_code 7200755

loop_
_symmetry_equiv_pos_as_xyz
'x, y, z'
'-x+1/2, y+1/2, -z+1/2'
'-x, -y, -z'
'x-1/2, -y-1/2, z-1/2'

loop_
_atom_site_label
_atom_site_type_symbol
_atom_site_fract_x
_atom_site_fract_y
_atom_site_fract_z
_atom_site_U_iso_or_equiv
_atom_site_adp_type
_atom_site_occupancy
_atom_site_symmetry_multiplicity
_atom_site_calc_flag
_atom_site_refinement_flags
_atom_site_disorder_assembly
_atom_site_disorder_group
N2 N 0.2145(3) 0.59464(19) 0.48233(14) 0.0364(6) Uani 1 1 d . . .
C9 C 0.2230(3) 0.5323(2) 0.53820(17) 0.0364(8) Uani 1 1 d . . .
H9 H 0.2927 0.4842 0.5482 0.044 Uiso 1 1 calc R . .
N3 N 0.1210(3) 0.54476(19) 0.57973(13) 0.0336(6) Uani 1 1 d . . .
C10 C 0.1160(4) 0.4993(2) 0.65118(18) 0.0423(9) Uani 1 1 d . . .
H10A H 0.1847 0.4460 0.6595 0.051 Uiso 1 1 calc R . .
H10B H 0.0253 0.4693 0.6516 0.051 Uiso 1 1 calc R . .
Mn1 Mn -0.13716(5) 0.91233(3) 0.90129(2) 0.03172(16) Uani 1 1 d . . .
C1 C -0.0480(3) 1.1422(2) 0.94667(19) 0.0357(8) Uani 1 1 d . . .
C2 C -0.0437(3) 1.2401(2) 0.90483(16) 0.0309(7) Uani 1 1 d . . .
C3 C -0.1103(3) 1.2479(2) 0.83292(17) 0.0361(8) Uani 1 1 d . . .
H3 H -0.1528 1.1914 0.8097 0.043 Uiso 1 1 calc R . .
C4 C -0.1896(3) 1.3491(4) 0.71769(19) 0.0501(10) Uani 1 1 d . . .
C5 C -0.1144(3) 1.3389(2) 0.79539(17) 0.0367(8) Uani 1 1 d . . .
C6 C -0.0488(3) 1.4219(2) 0.82980(18) 0.0405(8) Uani 1 1 d . . .
H6 H -0.0523 1.4839 0.8061 0.049 Uiso 1 1 calc R . .
C7 C 0.0219(3) 1.4119(2) 0.89973(17) 0.0355(8) Uani 1 1 d . . .
C8 C 0.0244(3) 1.3229(2) 0.93865(16) 0.0324(7) Uani 1 1 d . . .
H8 H 0.0705 1.3187 0.9863 0.039 Uiso 1 1 calc R . .
C11 C 0.0387(3) 0.6234(2) 0.54848(17) 0.0316(7) Uani 1 1 d . . .
C12 C -0.0784(3) 0.6692(2) 0.56872(18) 0.0420(8) Uani 1 1 d . . .
H12 H -0.1181 0.6470 0.6086 0.050 Uiso 1 1 calc R . .
C13 C -0.1320(3) 0.7491(3) 0.52639(19) 0.0461(9) Uani 1 1 d . . .
H13 H -0.2097 0.7825 0.5381 0.055 Uiso 1 1 calc R . .
C14 C -0.0725(4) 0.7817(3) 0.46606(19) 0.0466(9) Uani 1 1 d . . .
H14 H -0.1115 0.8363 0.4388 0.056 Uiso 1 1 calc R . .
C15 C 0.0423(4) 0.7349(2) 0.44611(17) 0.0433(9) Uani 1 1 d . . .
H15 H 0.0809 0.7565 0.4057 0.052 Uiso 1 1 calc R . .
C16 C 0.0986(3) 0.6544(2) 0.48843(16) 0.0319(7) Uani 1 1 d . . .
C17 C 0.1437(4) 0.5770(2) 0.71301(17) 0.0427(9) Uani 1 1 d . . .
H17A H 0.0613 0.6182 0.7128 0.051 Uiso 1 1 calc R . .
H17B H 0.1598 0.5415 0.7593 0.051 Uiso 1 1 calc R . .
C18 C 0.2657(3) 0.6454(2) 0.70808(17) 0.0418(8) Uani 1 1 d . . .
H18A H 0.2501 0.6810 0.6618 0.050 Uiso 1 1 calc R . .
H18B H 0.3485 0.6046 0.7088 0.050 Uiso 1 1 calc R . .
C19 C 0.2902(3) 0.7218(3) 0.76955(19) 0.0472(9) Uani 1 1 d . . .
H19A H 0.3108 0.6859 0.8156 0.057 Uiso 1 1 calc R . .
H19B H 0.3712 0.7617 0.7635 0.057 Uiso 1 1 calc R . .
C20 C 0.1094(3) 0.8049(2) 0.83304(17) 0.0378(8) Uani 1 1 d . . .
H20 H 0.1301 0.7680 0.8760 0.045 Uiso 1 1 calc R . .
C21 C 0.0161(3) 0.9106(2) 0.75299(17) 0.0363(8) Uani 1 1 d . . .
C22 C -0.0645(4) 0.9855(2) 0.7138(2) 0.0469(9) Uani 1 1 d . . .
H22 H -0.1313 1.0210 0.7344 0.056 Uiso 1 1 calc R . .
C23 C -0.0410(4) 1.0043(3) 0.6439(2) 0.0552(10) Uani 1 1 d . . .
H23 H -0.0940 1.0531 0.6165 0.066 Uiso 1 1 calc R . .
C24 C 0.0606(4) 0.9522(3) 0.6121(2) 0.0551(10) Uani 1 1 d . . .
H24 H 0.0744 0.9679 0.5647 0.066 Uiso 1 1 calc R . .
C25 C 0.1396(4) 0.8786(3) 0.64999(19) 0.0486(9) Uani 1 1 d . . .
H25 H 0.2068 0.8437 0.6292 0.058 Uiso 1 1 calc R . .
C26 C 0.1150(3) 0.8582(2) 0.72118(17) 0.0357(8) Uani 1 1 d . . .
N1 N 0.1001(3) 1.4994(2) 0.93418(18) 0.0522(8) Uani 1 1 d . . .
N4 N 0.0148(3) 0.87641(19) 0.82432(14) 0.0356(6) Uani 1 1 d . . .
N5 N 0.1742(3) 0.78984(19) 0.77369(14) 0.0376(7) Uani 1 1 d . . .
O1 O -0.0168(2) 1.14557(16) 1.01492(12) 0.0440(6) Uani 1 1 d . . .
O2 O -0.0877(3) 1.06601(16) 0.90932(14) 0.0524(7) Uani 1 1 d . . .
O3 O -0.2383(3) 1.2722(2) 0.68557(13) 0.0702(8) Uani 1 1 d . . .
O4 O -0.2005(3) 1.4356(2) 0.69060(13) 0.0618(8) Uani 1 1 d . . .
O5 O 0.0943(4) 1.57852(19) 0.90032(17) 0.0838(10) Uani 1 1 d . . .
O6 O 0.1679(3) 1.48818(19) 0.99469(16) 0.0675(8) Uani 1 1 d . . .

loop_
_atom_site_aniso_label
_atom_site_aniso_U_11
_atom_site_aniso_U_22
_atom_site_aniso_U_33
_atom_site_aniso_U_23
_atom_site_aniso_U_13
_atom_site_aniso_U_12
N2 0.0431(16) 0.0375(15) 0.0300(15) 0.0028(13) 0.0103(12) 0.0045(13)
C9 0.040(2) 0.0341(18) 0.036(2) -0.0058(16) 0.0068(16) 0.0065(15)
N3 0.0417(16) 0.0317(14) 0.0283(15) -0.0030(12) 0.0081(13) -0.0015(12)
C10 0.056(2) 0.0351(19) 0.039(2) 0.0058(16) 0.0153(17) 0.0012(16)
Mn1 0.0377(3) 0.0321(3) 0.0256(3) -0.0009(2) 0.0054(2) -0.0019(2)
C1 0.0356(19) 0.0330(19) 0.040(2) 0.0058(16) 0.0120(16) 0.0048(15)
C2 0.0361(18) 0.0302(17) 0.0283(17) 0.0007(14) 0.0110(14) 0.0043(14)
C3 0.0366(18) 0.0394(19) 0.0325(19) -0.0067(16) 0.0058(15) 0.0029(15)
C4 0.032(2) 0.088(3) 0.031(2) 0.002(2) 0.0079(16) 0.008(2)
C5 0.0363(18) 0.048(2) 0.0263(18) 0.0040(16) 0.0055(14) 0.0071(16)
C6 0.048(2) 0.040(2) 0.037(2) 0.0104(17) 0.0167(16) 0.0040(17)
C7 0.0371(18) 0.0370(19) 0.0340(19) -0.0002(16) 0.0111(15) -0.0055(15)
C8 0.0306(18) 0.0418(19) 0.0243(17) 0.0007(15) 0.0020(13) -0.0012(14)
C11 0.0324(18) 0.0321(17) 0.0298(18) -0.0032(14) 0.0028(14) -0.0003(14)
C12 0.039(2) 0.048(2) 0.041(2) 0.0026(17) 0.0125(16) -0.0042(17)
C13 0.0332(19) 0.052(2) 0.053(2) -0.0058(19) 0.0056(17) 0.0089(17)
C14 0.046(2) 0.047(2) 0.044(2) 0.0036(18) -0.0004(18) 0.0083(17)
C15 0.051(2) 0.048(2) 0.0305(19) 0.0020(17) 0.0072(16) 0.0011(18)
C16 0.0342(18) 0.0325(18) 0.0285(17) -0.0015(15) 0.0027(14) -0.0002(14)
C17 0.059(2) 0.042(2) 0.0295(19) 0.0063(16) 0.0134(16) 0.0040(17)
C18 0.043(2) 0.047(2) 0.037(2) -0.0041(17) 0.0086(16) 0.0066(17)
C19 0.043(2) 0.053(2) 0.045(2) -0.0094(18) 0.0040(17) 0.0040(17)
C20 0.052(2) 0.0341(18) 0.0280(18) 0.0020(15) 0.0085(16) -0.0060(16)
C21 0.045(2) 0.0311(18) 0.0330(19) -0.0029(16) 0.0065(15) -0.0067(16)
C22 0.055(2) 0.039(2) 0.046(2) 0.0021(18) 0.0062(18) 0.0011(17)
C23 0.067(3) 0.048(2) 0.047(2) 0.0130(19) -0.001(2) -0.004(2)
C24 0.080(3) 0.051(2) 0.034(2) 0.0087(19) 0.008(2) -0.014(2)
C25 0.066(3) 0.044(2) 0.038(2) -0.0051(18) 0.0162(19) -0.0081(19)
C26 0.049(2) 0.0316(18) 0.0274(18) -0.0044(15) 0.0073(15) -0.0090(16)
N1 0.071(2) 0.0398(19) 0.049(2) -0.0040(16) 0.0191(18) -0.0111(16)
N4 0.0411(16) 0.0358(15) 0.0303(16) -0.0014(12) 0.0066(12) 0.0012(13)
N5 0.0427(17) 0.0392(16) 0.0313(15) -0.0044(13) 0.0071(13) 0.0025(13)
O1 0.0527(15) 0.0467(14) 0.0329(14) 0.0133(11) 0.0068(11) 0.0100(11)
O2 0.0734(17) 0.0288(13) 0.0547(16) -0.0024(12) 0.0089(14) -0.0076(12)
O3 0.075(2) 0.099(2) 0.0348(15) -0.0137(16) 0.0025(14) 0.0013(17)
O4 0.0502(16) 0.095(2) 0.0392(15) 0.0344(15) 0.0040(12) 0.0034(15)
O5 0.138(3) 0.0396(16) 0.076(2) 0.0087(16) 0.022(2) -0.0275(17)
O6 0.079(2) 0.0669(19) 0.0528(18) -0.0105(15) -0.0024(16) -0.0238(15)

loop_
_atom_type_symbol
_atom_type_description
_atom_type_scat_dispersion_real
_atom_type_scat_dispersion_imag
_atom_type_scat_source
C C 0.0033 0.0016 'International Tables Vol C Tables 4.2.6.8 and 6.1.1.4'
H H 0.0000 0.0000 'International Tables Vol C Tables 4.2.6.8 and 6.1.1.4'
N N 0.0061 0.0033 'International Tables Vol C Tables 4.2.6.8 and 6.1.1.4'
O O 0.0106 0.0060 'International Tables Vol C Tables 4.2.6.8 and 6.1.1.4'
Mn Mn 0.3368 0.7283 'International Tables Vol C Tables 4.2.6.8 and 6.1.1.4'

loop_
_geom_angle_atom_site_label_1
_geom_angle_atom_site_label_2
_geom_angle_atom_site_label_3
_geom_angle
_geom_angle_site_symmetry_1
_geom_angle_site_symmetry_3
_geom_angle_publ_flag
C9 N2 C16 104.5(3) . . ?
C9 N2 Mn1 121.9(2) . 4_675 ?
C16 N2 Mn1 133.5(2) . 4_675 ?
N2 C9 N3 113.8(3) . . ?
N2 C9 H9 123.1 . . ?
N3 C9 H9 123.1 . . ?
C9 N3 C11 106.4(3) . . ?
C9 N3 C10 126.1(3) . . ?
C11 N3 C10 126.3(3) . . ?
N3 C10 C17 111.8(2) . . ?
N3 C10 H10A 109.3 . . ?
C17 C10 H10A 109.3 . . ?
N3 C10 H10B 109.3 . . ?
C17 C10 H10B 109.3 . . ?
H10A C10 H10B 107.9 . . ?
O2 Mn1 O1 99.73(10) . 3_577 ?
O2 Mn1 O4 92.92(11) . 2_446 ?
O1 Mn1 O4 167.02(10) 3_577 2_446 ?
O2 Mn1 N2 99.08(9) . 4_576 ?
O1 Mn1 N2 87.29(9) 3_577 4_576 ?
O4 Mn1 N2 93.60(10) 2_446 4_576 ?
O2 Mn1 N4 94.86(9) . . ?
O1 Mn1 N4 85.75(9) 3_577 . ?
O4 Mn1 N4 90.35(9) 2_446 . ?
N2 Mn1 N4 165.29(9) 4_576 . ?
O2 C1 O1 126.3(3) . . ?
O2 C1 C2 116.0(3) . . ?
O1 C1 C2 117.6(3) . . ?
C8 C2 C3 119.7(3) . . ?
C8 C2 C1 119.8(3) . . ?
C3 C2 C1 120.5(3) . . ?
C5 C3 C2 121.1(3) . . ?
C5 C3 H3 119.5 . . ?
C2 C3 H3 119.5 . . ?
O3 C4 O4 124.0(4) . . ?
O3 C4 C5 118.5(4) . . ?
O4 C4 C5 117.5(4) . . ?
C6 C5 C3 119.0(3) . . ?
C6 C5 C4 119.4(3) . . ?
C3 C5 C4 121.6(3) . . ?
C7 C6 C5 119.3(3) . . ?
C7 C6 H6 120.4 . . ?
C5 C6 H6 120.4 . . ?
C6 C7 C8 122.6(3) . . ?
C6 C7 N1 118.9(3) . . ?
C8 C7 N1 118.5(3) . . ?
C7 C8 C2 118.2(3) . . ?
C7 C8 H8 120.9 . . ?
C2 C8 H8 120.9 . . ?
N3 C11 C16 105.6(3) . . ?
N3 C11 C12 131.5(3) . . ?
C16 C11 C12 122.9(3) . . ?
C13 C12 C11 116.2(3) . . ?
C13 C12 H12 121.9 . . ?
C11 C12 H12 121.9 . . ?
C12 C13 C14 121.7(3) . . ?
C12 C13 H13 119.2 . . ?
C14 C13 H13 119.2 . . ?
C15 C14 C13 121.6(3) . . ?
C15 C14 H14 119.2 . . ?
C13 C14 H14 119.2 . . ?
C14 C15 C16 117.7(3) . . ?
C14 C15 H15 121.2 . . ?
C16 C15 H15 121.2 . . ?
C15 C16 C11 120.0(3) . . ?
C15 C16 N2 130.3(3) . . ?
C11 C16 N2 109.7(3) . . ?
C18 C17 C10 114.4(3) . . ?
C18 C17 H17A 108.7 . . ?
C10 C17 H17A 108.7 . . ?
C18 C17 H17B 108.7 . . ?
C10 C17 H17B 108.7 . . ?
H17A C17 H17B 107.6 . . ?
C17 C18 C19 113.3(3) . . ?
C17 C18 H18A 108.9 . . ?
C19 C18 H18A 108.9 . . ?
C17 C18 H18B 108.9 . . ?
C19 C18 H18B 108.9 . . ?
H18A C18 H18B 107.7 . . ?
N5 C19 C18 114.6(3) . . ?
N5 C19 H19A 108.6 . . ?
C18 C19 H19A 108.6 . . ?
N5 C19 H19B 108.6 . . ?
C18 C19 H19B 108.6 . . ?
H19A C19 H19B 107.6 . . ?
N4 C20 N5 114.1(3) . . ?
N4 C20 H20 123.0 . . ?
N5 C20 H20 123.0 . . ?
C26 C21 N4 110.0(3) . . ?
C26 C21 C22 120.5(3) . . ?
N4 C21 C22 129.6(3) . . ?
C23 C22 C21 117.4(3) . . ?
C23 C22 H22 121.3 . . ?
C21 C22 H22 121.3 . . ?
C22 C23 C24 122.1(4) . . ?
C22 C23 H23 118.9 . . ?
C24 C23 H23 118.9 . . ?
C25 C24 C23 120.9(3) . . ?
C25 C24 H24 119.5 . . ?
C23 C24 H24 119.5 . . ?
C24 C25 C26 117.2(3) . . ?
C24 C25 H25 121.4 . . ?
C26 C25 H25 121.4 . . ?
C21 C26 N5 105.8(3) . . ?
C21 C26 C25 121.9(3) . . ?
N5 C26 C25 132.3(3) . . ?
O5 N1 O6 123.6(3) . . ?
O5 N1 C7 118.2(3) . . ?
O6 N1 C7 118.3(3) . . ?
C20 N4 C21 104.2(3) . . ?
C20 N4 Mn1 126.1(2) . . ?
C21 N4 Mn1 128.8(2) . . ?
C20 N5 C26 105.9(3) . . ?
C20 N5 C19 126.2(3) . . ?
C26 N5 C19 127.7(3) . . ?
C1 O1 Mn1 139.3(2) . 3_577 ?
C1 O2 Mn1 150.8(2) . . ?
C4 O4 Mn1 101.1(2) . 2_456 ?

loop_
_geom_bond_atom_site_label_1
_geom_bond_atom_site_label_2
_geom_bond_distance
_geom_bond_site_symmetry_2
_geom_bond_publ_flag
N2 C9 1.316(4) . ?
N2 C16 1.398(4) . ?
N2 Mn1 2.233(2) 4_675 ?
C9 N3 1.353(4) . ?
C9 H9 0.9300 . ?
N3 C11 1.388(4) . ?
N3 C10 1.460(4) . ?
C10 C17 1.533(4) . ?
C10 H10A 0.9700 . ?
C10 H10B 0.9700 . ?
Mn1 O2 2.094(2) . ?
Mn1 O1 2.133(2) 3_577 ?
Mn1 O4 2.165(3) 2_446 ?
Mn1 N2 2.233(3) 4_576 ?
Mn1 N4 2.251(3) . ?
C1 O2 1.253(4) . ?
C1 O1 1.254(4) . ?
C1 C2 1.514(4) . ?
C2 C8 1.383(4) . ?
C2 C3 1.395(4) . ?
C3 C5 1.389(4) . ?
C3 H3 0.9300 . ?
C4 O3 1.238(4) . ?
C4 O4 1.250(4) . ?
C4 C5 1.519(4) . ?
C5 C6 1.380(4) . ?
C6 C7 1.379(4) . ?
C6 H6 0.9300 . ?
C7 C8 1.381(4) . ?
C7 N1 1.479(4) . ?
C8 H8 0.9300 . ?
C11 C16 1.391(4) . ?
C11 C12 1.391(4) . ?
C12 C13 1.374(4) . ?
C12 H12 0.9300 . ?
C13 C14 1.399(4) . ?
C13 H13 0.9300 . ?
C14 C15 1.376(4) . ?
C14 H14 0.9300 . ?
C15 C16 1.388(4) . ?
C15 H15 0.9300 . ?
C17 C18 1.508(4) . ?
C17 H17A 0.9700 . ?
C17 H17B 0.9700 . ?
C18 C19 1.515(4) . ?
C18 H18A 0.9700 . ?
C18 H18B 0.9700 . ?
C19 N5 1.457(4) . ?
C19 H19A 0.9700 . ?
C19 H19B 0.9700 . ?
C20 N4 1.315(4) . ?
C20 N5 1.359(4) . ?
C20 H20 0.9300 . ?
C21 C26 1.388(4) . ?
C21 N4 1.397(4) . ?
C21 C22 1.399(4) . ?
C22 C23 1.369(5) . ?
C22 H22 0.9300 . ?
C23 C24 1.405(5) . ?
C23 H23 0.9300 . ?
C24 C25 1.369(5) . ?
C24 H24 0.9300 . ?
C25 C26 1.399(4) . ?
C25 H25 0.9300 . ?
C26 N5 1.389(4) . ?
N1 O5 1.219(3) . ?
N1 O6 1.221(4) . ?
O1 Mn1 2.133(2) 3_577 ?
O4 Mn1 2.165(3) 2_456 ?
